data_4088749
loop_
_publ_author_name
'Hering, Florian'
'Berthel, Johannes H. J.'
'Lubitz, Katharina'
'Paul, Ursula S. D.'
'Schneider, Heidi'
'H\"arterich, Marcel'
'Radius, Udo'

_publ_section_title
;
 Synthesis and Thermal Properties of Novel NHC-Stabilized Cobalt Carbonyl
 Nitrosyl Complexes
;
_journal_issue 17
_journal_name_full Organometallics
_journal_page_first 2806
_journal_paper_doi 10.1021/acs.organomet.6b00374
_journal_volume 35
_journal_year 2016
_chemical_formula_sum 'C13 H20 Co N3 O3'
_chemical_formula_weight 325.25
_space_group_crystal_system triclinic
_space_group_IT_number 2
_space_group_name_Hall '-P 1'
_space_group_name_H-M_alt 'P -1'
_atom_sites_solution_hydrogens geom
_audit_creation_method SHELXL-2014/6
_cell_angle_alpha 70.2090(10)
_cell_angle_beta 78.0480(10)
_cell_angle_gamma 64.9950(10)
_cell_formula_units_Z 2
_cell_length_a 8.6254(3)
_cell_length_b 9.1840(3)
_cell_length_c 11.3260(4)
_cell_measurement_reflns_used 9499
_cell_measurement_temperature 100(2)
_cell_measurement_theta_max 26.08
_cell_measurement_theta_min 2.55
_cell_volume 762.92(5)
_computing_cell_refinement 'Saint-NT v. 7.23'
_computing_data_collection 'APEX2 ver. 2014.1 (Bruker AXS)'
_computing_data_reduction 'Saint-NT v. 7.23'
_computing_molecular_graphics 'XP ver. 5.1 (Bruker AXS, 1998)'
_computing_publication_material 'SHELXL-2014 (Sheldrick, 2014)'
_computing_structure_refinement 'SHELXL-2014/6 (Sheldrick, 2014)'
_computing_structure_solution 'SHELXL-2014 (Sheldrick, 2014)'
_diffrn_ambient_temperature 100(2)
_diffrn_measured_fraction_theta_full 0.999
_diffrn_measured_fraction_theta_max 0.999
_diffrn_measurement_device_type 'Bruker X8-APEX II'
_diffrn_measurement_method '\f and \w scans'
_diffrn_radiation_monochromator mirror
_diffrn_radiation_source 'rotating anode'
_diffrn_radiation_type MoK\a
_diffrn_radiation_wavelength 0.71073
_diffrn_reflns_av_R_equivalents 0.0139
_diffrn_reflns_av_unetI/netI 0.0129
_diffrn_reflns_Laue_measured_fraction_full 0.999
_diffrn_reflns_Laue_measured_fraction_max 0.999
_diffrn_reflns_limit_h_max 10
_diffrn_reflns_limit_h_min -10
_diffrn_reflns_limit_k_max 11
_diffrn_reflns_limit_k_min -11
_diffrn_reflns_limit_l_max 13
_diffrn_reflns_limit_l_min -14
_diffrn_reflns_number 9941
_diffrn_reflns_point_group_measured_fraction_full 0.999
_diffrn_reflns_point_group_measured_fraction_max 0.999
_diffrn_reflns_theta_full 26.000
_diffrn_reflns_theta_max 26.086
_diffrn_reflns_theta_min 2.552
_exptl_absorpt_coefficient_mu 1.135
_exptl_absorpt_correction_T_max 0.75
_exptl_absorpt_correction_T_min 0.67
_exptl_absorpt_correction_type analytical
_exptl_absorpt_process_details 'Sadabs 2014/3 (Bruker 2014)'
_exptl_crystal_colour red
_exptl_crystal_density_diffrn 1.416
_exptl_crystal_description block
_exptl_crystal_F_000 340
_exptl_crystal_size_max 0.253
_exptl_crystal_size_mid 0.222
_exptl_crystal_size_min 0.150
_refine_diff_density_max 0.831
_refine_diff_density_min -0.690
_refine_diff_density_rms 0.056
_refine_ls_extinction_method none
_refine_ls_goodness_of_fit_ref 1.086
_refine_ls_hydrogen_treatment constr
_refine_ls_matrix_type full
_refine_ls_number_parameters 187
_refine_ls_number_reflns 3025
_refine_ls_number_restraints 0
_refine_ls_restrained_S_all 1.086
_refine_ls_R_factor_all 0.0315
_refine_ls_R_factor_gt 0.0300
_refine_ls_shift/su_max 0.001
_refine_ls_shift/su_mean 0.000
_refine_ls_structure_factor_coef Fsqd
_refine_ls_weighting_details 'w=1/[\s^2^(Fo^2^)+(0.0299P)^2^+0.7837P] where P=(Fo^2^+2Fc^2^)/3'
_refine_ls_weighting_scheme calc
_refine_ls_wR_factor_gt 0.0738
_refine_ls_wR_factor_ref 0.0749
_reflns_Friedel_coverage 0.000
_reflns_number_gt 2874
_reflns_number_total 3025
_reflns_threshold_expression 'I > 2\s(I)'
_cod_data_source_file om6b00374_si_002.cif
_cod_data_source_block compound_16
_cod_database_code 4088749
_shelx_space_group_comment
;
The symmetry employed for this shelxl refinement is uniquely defined
by the following loop, which should always be used as a source of
symmetry information in preference to the above space-group names.
They are only intended as comments.
;
_shelx_estimated_absorpt_t_min 0.762
_shelx_estimated_absorpt_t_max 0.848
_shelxl_version_number 2014/6

loop_
_space_group_symop_operation_xyz
'x, y, z'
'-x, -y, -z'

loop_
_atom_site_label
_atom_site_type_symbol
_atom_site_fract_x
_atom_site_fract_y
_atom_site_fract_z
_atom_site_U_iso_or_equiv
_atom_site_adp_type
_atom_site_occupancy
_atom_site_site_symmetry_order
_atom_site_calc_flag
_atom_site_refinement_flags_posn
_atom_site_refinement_flags_adp
Co01 Co 0.66966(3) 0.75417(3) 0.70688(3) 0.02418(10) Uani 1 1 d . .
O1 O 0.8383(2) 0.7070(2) 0.91919(14) 0.0355(4) Uani 1 1 d . .
N1 N 0.41694(17) 0.60962(17) 0.69422(13) 0.0125(3) Uani 1 1 d . .
C1 C 0.5668(2) 0.5855(2) 0.73407(15) 0.0131(3) Uani 1 1 d . .
N2 N 0.62356(17) 0.42403(17) 0.80771(13) 0.0131(3) Uani 1 1 d . .
O2 O 0.9064(2) 0.6950(2) 0.48817(14) 0.0345(3) Uani 1 1 d . .
C2 C 0.3769(2) 0.4672(2) 0.74693(15) 0.0141(3) Uani 1 1 d . .
C3 C 0.5072(2) 0.3506(2) 0.81813(15) 0.0142(3) Uani 1 1 d . .
O3 O 0.4037(2) 1.08428(19) 0.67131(18) 0.0419(4) Uani 1 1 d . .
C4 C 0.2181(2) 0.4526(2) 0.72885(19) 0.0214(4) Uani 1 1 d . .
H4A H 0.2268 0.4400 0.6449 0.032 Uiso 1 1 calc R U
H4B H 0.1184 0.5537 0.7370 0.032 Uiso 1 1 calc R U
H4C H 0.2047 0.3545 0.7928 0.032 Uiso 1 1 calc R U
C5 C 0.5277(2) 0.1757(2) 0.89356(17) 0.0200(4) Uani 1 1 d . .
H5A H 0.4185 0.1627 0.9023 0.030 Uiso 1 1 calc R U
H5B H 0.5624 0.1532 0.9771 0.030 Uiso 1 1 calc R U
H5C H 0.6158 0.0965 0.8507 0.030 Uiso 1 1 calc R U
C6 C 0.3209(2) 0.7646(2) 0.59974(15) 0.0145(3) Uani 1 1 d . .
H6 H 0.3916 0.8346 0.5730 0.017 Uiso 1 1 calc R U
C9 C 0.7882(2) 0.3441(2) 0.86732(16) 0.0156(3) Uani 1 1 d . .
H9 H 0.8475 0.4243 0.8313 0.019 Uiso 1 1 calc R U
C8 C 0.1494(2) 0.8682(2) 0.65511(17) 0.0219(4) Uani 1 1 d . .
H8A H 0.0976 0.9754 0.5924 0.033 Uiso 1 1 calc R U
H8B H 0.1674 0.8886 0.7297 0.033 Uiso 1 1 calc R U
H8C H 0.0728 0.8072 0.6789 0.033 Uiso 1 1 calc R U
C7 C 0.3053(2) 0.7292(2) 0.48162(17) 0.0217(4) Uani 1 1 d . .
H7A H 0.2612 0.8351 0.4158 0.033 Uiso 1 1 calc R U
H7B H 0.2264 0.6713 0.5008 0.033 Uiso 1 1 calc R U
H7C H 0.4184 0.6584 0.4523 0.033 Uiso 1 1 calc R U
C10 C 0.9071(2) 0.1830(2) 0.83351(18) 0.0231(4) Uani 1 1 d . .
H10A H 0.9107 0.2018 0.7427 0.035 Uiso 1 1 calc R U
H10B H 0.8642 0.0940 0.8787 0.035 Uiso 1 1 calc R U
H10C H 1.0228 0.1497 0.8574 0.035 Uiso 1 1 calc R U
C11 C 0.7595(2) 0.3227(3) 1.00814(17) 0.0238(4) Uani 1 1 d . .
H11A H 0.8697 0.2845 1.0429 0.036 Uiso 1 1 calc R U
H11B H 0.7074 0.2397 1.0487 0.036 Uiso 1 1 calc R U
H11C H 0.6828 0.4302 1.0237 0.036 Uiso 1 1 calc R U
C21 C 0.5056(2) 0.9512(2) 0.68243(17) 0.0185(4) Uani 1 1 d . .
N26 N 0.7715(2) 0.7171(2) 0.83655(17) 0.0271(4) Uani 1 1 d . .
C27 C 0.8120(2) 0.7196(2) 0.57274(16) 0.0179(3) Uani 1 1 d . .

loop_
_atom_site_aniso_label
_atom_site_aniso_U_11
_atom_site_aniso_U_22
_atom_site_aniso_U_33
_atom_site_aniso_U_23
_atom_site_aniso_U_13
_atom_site_aniso_U_12
Co01 0.02421(15) 0.02110(15) 0.03270(16) -0.00752(11) -0.00033(11) -0.01464(11)
O1 0.0306(8) 0.0511(10) 0.0293(8) -0.0149(7) -0.0085(6) -0.0144(7)
N1 0.0124(6) 0.0113(6) 0.0129(6) -0.0034(5) -0.0013(5) -0.0036(5)
C1 0.0128(8) 0.0137(8) 0.0115(7) -0.0048(6) 0.0003(6) -0.0034(6)
N2 0.0122(7) 0.0123(7) 0.0133(7) -0.0037(5) -0.0015(5) -0.0030(5)
O2 0.0320(8) 0.0429(9) 0.0309(8) -0.0122(7) 0.0019(7) -0.0169(7)
C2 0.0153(8) 0.0132(8) 0.0149(8) -0.0064(6) 0.0011(6) -0.0057(6)
C3 0.0153(8) 0.0141(8) 0.0138(8) -0.0064(6) 0.0016(6) -0.0055(6)
O3 0.0392(9) 0.0266(8) 0.0614(11) -0.0180(8) -0.0234(8) -0.0008(7)
C4 0.0176(9) 0.0167(8) 0.0317(10) -0.0062(7) -0.0051(7) -0.0072(7)
C5 0.0230(9) 0.0141(8) 0.0218(9) -0.0022(7) -0.0035(7) -0.0075(7)
C6 0.0147(8) 0.0120(8) 0.0146(8) -0.0013(6) -0.0043(6) -0.0036(6)
C9 0.0124(8) 0.0158(8) 0.0163(8) -0.0033(6) -0.0042(6) -0.0027(6)
C8 0.0195(9) 0.0170(9) 0.0200(9) -0.0039(7) -0.0021(7) 0.0008(7)
C7 0.0265(10) 0.0227(9) 0.0157(8) -0.0052(7) -0.0052(7) -0.0077(8)
C10 0.0170(9) 0.0198(9) 0.0269(10) -0.0080(8) -0.0037(7) 0.0001(7)
C11 0.0222(9) 0.0306(10) 0.0180(9) -0.0069(8) -0.0059(7) -0.0074(8)
C21 0.0195(9) 0.0157(9) 0.0234(9) -0.0067(7) -0.0078(7) -0.0060(7)
N26 0.0220(8) 0.0263(9) 0.0322(9) -0.0090(7) -0.0003(7) -0.0087(7)
C27 0.0169(8) 0.0195(9) 0.0188(9) -0.0034(7) -0.0021(7) -0.0098(7)

loop_
_atom_type_symbol
_atom_type_description
_atom_type_scat_dispersion_real
_atom_type_scat_dispersion_imag
_atom_type_scat_source
C C 0.0033 0.0016 'International Tables Vol C Tables 4.2.6.8 and 6.1.1.4'
H H 0.0000 0.0000 'International Tables Vol C Tables 4.2.6.8 and 6.1.1.4'
N N 0.0061 0.0033 'International Tables Vol C Tables 4.2.6.8 and 6.1.1.4'
O O 0.0106 0.0060 'International Tables Vol C Tables 4.2.6.8 and 6.1.1.4'
Co Co 0.3494 0.9721 'International Tables Vol C Tables 4.2.6.8 and 6.1.1.4'

loop_
_geom_angle_atom_site_label_1
_geom_angle_atom_site_label_2
_geom_angle_atom_site_label_3
_geom_angle
N26 Co01 C21 108.26(8)
N26 Co01 C27 113.58(8)
C21 Co01 C27 114.77(8)
N26 Co01 C1 111.47(7)
C21 Co01 C1 108.28(7)
C27 Co01 C1 100.21(7)
C1 N1 C2 111.12(13)
C1 N1 C6 122.35(14)
C2 N1 C6 126.38(14)
N2 C1 N1 104.41(14)
N2 C1 Co01 127.05(12)
N1 C1 Co01 128.25(12)
C1 N2 C3 111.19(14)
C1 N2 C9 122.15(14)
C3 N2 C9 126.66(14)
C3 C2 N1 106.51(14)
C3 C2 C4 127.95(16)
N1 C2 C4 125.52(15)
C2 C3 N2 106.70(14)
C2 C3 C5 128.00(16)
N2 C3 C5 125.31(15)
C2 C4 H4A 109.5
C2 C4 H4B 109.5
H4A C4 H4B 109.5
C2 C4 H4C 109.5
H4A C4 H4C 109.5
H4B C4 H4C 109.5
C3 C5 H5A 109.5
C3 C5 H5B 109.5
H5A C5 H5B 109.5
C3 C5 H5C 109.5
H5A C5 H5C 109.5
H5B C5 H5C 109.5
N1 C6 C8 112.50(14)
N1 C6 C7 112.02(14)
C8 C6 C7 113.05(15)
N1 C6 H6 106.2
C8 C6 H6 106.2
C7 C6 H6 106.2
N2 C9 C11 111.41(14)
N2 C9 C10 112.54(14)
C11 C9 C10 113.39(15)
N2 C9 H9 106.3
C11 C9 H9 106.3
C10 C9 H9 106.3
C6 C8 H8A 109.5
C6 C8 H8B 109.5
H8A C8 H8B 109.5
C6 C8 H8C 109.5
H8A C8 H8C 109.5
H8B C8 H8C 109.5
C6 C7 H7A 109.5
C6 C7 H7B 109.5
H7A C7 H7B 109.5
C6 C7 H7C 109.5
H7A C7 H7C 109.5
H7B C7 H7C 109.5
C9 C10 H10A 109.5
C9 C10 H10B 109.5
H10A C10 H10B 109.5
C9 C10 H10C 109.5
H10A C10 H10C 109.5
H10B C10 H10C 109.5
C9 C11 H11A 109.5
C9 C11 H11B 109.5
H11A C11 H11B 109.5
C9 C11 H11C 109.5
H11A C11 H11C 109.5
H11B C11 H11C 109.5
O3 C21 Co01 174.78(16)
O1 N26 Co01 173.87(16)
O2 C27 Co01 178.49(17)

loop_
_geom_bond_atom_site_label_1
_geom_bond_atom_site_label_2
_geom_bond_distance
Co01 N26 1.7282(18)
Co01 C21 1.7353(17)
Co01 C27 1.7722(18)
Co01 C1 2.0017(17)
O1 N26 1.156(2)
N1 C1 1.362(2)
N1 C2 1.397(2)
N1 C6 1.482(2)
C1 N2 1.361(2)
N2 C3 1.395(2)
N2 C9 1.480(2)
O2 C27 1.140(2)
C2 C3 1.354(2)
C2 C4 1.493(2)
C3 C5 1.495(2)
O3 C21 1.147(2)
C4 H4A 0.9800
C4 H4B 0.9800
C4 H4C 0.9800
C5 H5A 0.9800
C5 H5B 0.9800
C5 H5C 0.9800
C6 C8 1.522(2)
C6 C7 1.523(2)
C6 H6 1.0000
C9 C11 1.520(2)
C9 C10 1.525(2)
C9 H9 1.0000
C8 H8A 0.9800
C8 H8B 0.9800
C8 H8C 0.9800
C7 H7A 0.9800
C7 H7B 0.9800
C7 H7C 0.9800
C10 H10A 0.9800
C10 H10B 0.9800
C10 H10C 0.9800
C11 H11A 0.9800
C11 H11B 0.9800
C11 H11C 0.9800
